data_4085652
loop_
_publ_author_name
'Plunkett, Shane'
'Flanagan, Keith J.'
'Twamley, Brendan'
'Senge, Mathias O.'

_publ_section_title
;
 Highly Strained Tertiary sp3Scaffolds: Synthesis of Functionalized
 Cubanes and Exploration of Their Reactivity under Pd(II) Catalysis
;
_journal_name_full Organometallics
_journal_page_first 150331140242008
_journal_paper_doi 10.1021/acs.organomet.5b00151
_journal_year 2015
_chemical_formula_moiety 'C22 H21 O2 P'
_chemical_formula_sum 'C22 H21 O2 P'
_chemical_formula_weight 348.36
_space_group_crystal_system monoclinic
_space_group_IT_number 14
_space_group_name_Hall '-P 2yn'
_space_group_name_H-M_alt 'P 1 21/n 1'
_symmetry_space_group_name_Hall '-P 2yn'
_symmetry_space_group_name_H-M 'P 1 21/n 1'
_atom_sites_solution_hydrogens geom
_audit_creation_method SHELXL-2014/7
_cell_angle_alpha 90
_cell_angle_beta 102.3647(11)
_cell_angle_gamma 90
_cell_formula_units_Z 4
_cell_length_a 6.2163(4)
_cell_length_b 33.717(2)
_cell_length_c 8.7306(6)
_cell_measurement_reflns_used 7381
_cell_measurement_temperature 100(2)
_cell_measurement_theta_max 25.55
_cell_measurement_theta_min 2.42
_cell_volume 1787.4(2)
_computing_cell_refinement 'SAINT+ Ver. 8.34A (Bruker-AXS, 2012)'
_computing_data_collection 'APEX2 Ver. 2012.12-10 (Bruker-AXS, 2012)'
_computing_data_reduction 'SAINT+ Ver. 8.34A (Bruker-AXS, 2012)'
_computing_molecular_graphics 'SHELXTL (Bruker-AXS, 2008-2013)'
_computing_publication_material 'SHELXTL (Bruker-AXS, 2008-2013)'
_computing_structure_refinement 'SHELXL-2014/5 (Sheldrick, 2014)'
_computing_structure_solution 'SHELXT-2014/4 (Sheldrick, 2014)'
_diffrn_ambient_temperature 100(2)
_diffrn_detector_area_resol_mean 8.258
_diffrn_measured_fraction_theta_full 1.000
_diffrn_measured_fraction_theta_max 1.000
_diffrn_measurement_device_type 'Bruker SMART APEX2 area detector'
_diffrn_measurement_method '\w and \f scans'
_diffrn_radiation_type MoK\a
_diffrn_radiation_wavelength 0.71073
_diffrn_reflns_av_R_equivalents 0.0444
_diffrn_reflns_av_unetI/netI 0.0297
_diffrn_reflns_Laue_measured_fraction_full 1.000
_diffrn_reflns_Laue_measured_fraction_max 1.000
_diffrn_reflns_limit_h_max 7
_diffrn_reflns_limit_h_min -7
_diffrn_reflns_limit_k_max 41
_diffrn_reflns_limit_k_min -41
_diffrn_reflns_limit_l_max 10
_diffrn_reflns_limit_l_min -10
_diffrn_reflns_number 27290
_diffrn_reflns_point_group_measured_fraction_full 1.000
_diffrn_reflns_point_group_measured_fraction_max 1.000
_diffrn_reflns_theta_full 25.242
_diffrn_reflns_theta_max 25.656
_diffrn_reflns_theta_min 1.208
_diffrn_source 'sealed tube'
_exptl_absorpt_coefficient_mu 0.166
_exptl_absorpt_correction_T_max 0.7453
_exptl_absorpt_correction_T_min 0.6891
_exptl_absorpt_correction_type multi-scan
_exptl_absorpt_process_details 'SADABS-2012/1 (Bruker, 2012)'
_exptl_crystal_colour colourless
_exptl_crystal_density_diffrn 1.294
_exptl_crystal_description irregular
_exptl_crystal_F_000 736
_exptl_crystal_size_max 0.170
_exptl_crystal_size_mid 0.140
_exptl_crystal_size_min 0.080
_refine_diff_density_max 0.842
_refine_diff_density_min -0.297
_refine_diff_density_rms 0.049
_refine_ls_extinction_method none
_refine_ls_goodness_of_fit_ref 1.056
_refine_ls_hydrogen_treatment constr
_refine_ls_matrix_type full
_refine_ls_number_parameters 328
_refine_ls_number_reflns 3397
_refine_ls_number_restraints 230
_refine_ls_restrained_S_all 1.057
_refine_ls_R_factor_all 0.0706
_refine_ls_R_factor_gt 0.0545
_refine_ls_shift/su_max 0.000
_refine_ls_shift/su_mean 0.000
_refine_ls_structure_factor_coef Fsqd
_refine_ls_weighting_details 'w=1/[\s^2^(Fo^2^)+(0.0478P)^2^+1.9396P] where P=(Fo^2^+2Fc^2^)/3'
_refine_ls_weighting_scheme calc
_refine_ls_wR_factor_gt 0.1211
_refine_ls_wR_factor_ref 0.1277
_reflns_Friedel_coverage 0.000
_reflns_number_gt 2732
_reflns_number_total 3397
_reflns_threshold_expression 'I > 2\s(I)'
_cod_data_source_file om5b00151_si_002.cif
_cod_data_source_block kjf4
_cod_original_cell_volume 1787.5(2)
_cod_database_code 4085652
_shelx_shelxl_version_number 2014/7
_shelx_space_group_comment
; 
The symmetry employed for this shelxl refinement is uniquely defined 
by the following loop, which should always be used as a source of 
symmetry information in preference to the above space-group names. 
They are only intended as comments. 
;
_shelx_estimated_absorpt_t_min 0.972
_shelx_estimated_absorpt_t_max 0.987

loop_
_space_group_symop_operation_xyz
'x, y, z'
'-x+1/2, y+1/2, -z+1/2'
'-x, -y, -z'
'x-1/2, -y-1/2, z-1/2'

loop_
_atom_site_label
_atom_site_type_symbol
_atom_site_fract_x
_atom_site_fract_y
_atom_site_fract_z
_atom_site_U_iso_or_equiv
_atom_site_adp_type
_atom_site_occupancy
_atom_site_site_symmetry_order
_atom_site_calc_flag
_atom_site_refinement_flags_posn
_atom_site_refinement_flags_adp
_atom_site_refinement_flags_occupancy
_atom_site_disorder_assembly
_atom_site_disorder_group
P1 P 0.52569(9) 0.14650(2) 0.48601(7) 0.02285(18) Uani 1 1 d D . . . .
O1 O 0.7647(3) 0.14580(5) 0.4839(2) 0.0339(4) Uani 1 1 d . . . . .
C1 C 0.4616(4) 0.18855(7) 0.5972(3) 0.0217(5) Uani 1 1 d . . . . .
C2 C 0.6394(4) 0.21085(9) 0.6748(4) 0.0476(8) Uani 1 1 d . . . . .
H2 H 0.7846 0.2031 0.6695 0.057 Uiso 1 1 calc R U . . .
C3 C 0.6084(5) 0.24421(10) 0.7596(4) 0.0549(9) Uani 1 1 d . . . . .
H3 H 0.7317 0.2591 0.8125 0.066 Uiso 1 1 calc R U . . .
C4 C 0.3979(4) 0.25580(7) 0.7675(3) 0.0321(6) Uani 1 1 d . . . . .
H4 H 0.3751 0.2790 0.8239 0.039 Uiso 1 1 calc R U . . .
C5 C 0.2219(4) 0.23343(7) 0.6926(3) 0.0318(6) Uani 1 1 d . . . . .
H5 H 0.0771 0.2412 0.6986 0.038 Uiso 1 1 calc R U . . .
C6 C 0.2515(4) 0.19975(7) 0.6085(3) 0.0256(5) Uani 1 1 d . . . . .
H6 H 0.1280 0.1844 0.5588 0.031 Uiso 1 1 calc R U . . .
C7 C 0.3572(4) 0.15022(6) 0.2904(3) 0.0228(5) Uani 1 1 d . . . . .
C8 C 0.1340(4) 0.14105(7) 0.2513(3) 0.0279(5) Uani 1 1 d . . . . .
H8 H 0.0596 0.1328 0.3302 0.033 Uiso 1 1 calc R U . . .
C9 C 0.0202(4) 0.14399(8) 0.0963(3) 0.0313(6) Uani 1 1 d . . . . .
H9 H -0.1320 0.1375 0.0697 0.038 Uiso 1 1 calc R U . . .
C10 C 0.1254(4) 0.15620(8) -0.0196(3) 0.0344(6) Uani 1 1 d . . . . .
H10 H 0.0463 0.1580 -0.1253 0.041 Uiso 1 1 calc R U . . .
C11 C 0.3470(4) 0.16583(9) 0.0189(3) 0.0389(7) Uani 1 1 d . . . . .
H11 H 0.4198 0.1747 -0.0600 0.047 Uiso 1 1 calc R U . . .
C12 C 0.4619(4) 0.16255(8) 0.1724(3) 0.0311(6) Uani 1 1 d . . . . .
H12 H 0.6144 0.1688 0.1979 0.037 Uiso 1 1 calc R U . . .
C13 C 0.4313(11) 0.10242(14) 0.5689(8) 0.0281(17) Uani 0.679(5) 1 d D U P A 1
C14 C 0.5681(8) 0.08180(15) 0.7207(7) 0.0337(13) Uani 0.679(5) 1 d D U P A 1
H14A H 0.7077 0.0925 0.7865 0.040 Uiso 0.679(5) 1 calc R U P A 1
C15 C 0.3543(11) 0.0734(2) 0.7808(8) 0.0380(19) Uani 0.679(5) 1 d D U P A 1
H15A H 0.3357 0.0781 0.8904 0.046 Uiso 0.679(5) 1 calc R U P A 1
C16 C 0.2146(8) 0.09339(15) 0.6312(7) 0.0287(12) Uani 0.679(5) 1 d D U P A 1
H16A H 0.0912 0.1125 0.6298 0.034 Uiso 0.679(5) 1 calc R U P A 1
C17 C 0.4075(7) 0.06068(11) 0.4857(5) 0.0340(10) Uani 0.679(5) 1 d D U P A 1
H17A H 0.4265 0.0556 0.3766 0.041 Uiso 0.679(5) 1 calc R U P A 1
C18 C 0.5455(7) 0.04092(11) 0.6362(6) 0.0397(12) Uani 0.679(5) 1 d D U P A 1
H18A H 0.6681 0.0216 0.6386 0.048 Uiso 0.679(5) 1 calc R U P A 1
C19 C 0.3301(8) 0.03243(12) 0.6956(6) 0.0425(13) Uani 0.679(5) 1 d D U P A 1
C20 C 0.1931(7) 0.05230(11) 0.5462(5) 0.0350(10) Uani 0.679(5) 1 d D U P A 1
H20A H 0.0537 0.0413 0.4810 0.042 Uiso 0.679(5) 1 calc R U P A 1
C21 C 0.2756(16) -0.0069(2) 0.7580(12) 0.070(3) Uani 0.679(5) 1 d . U P A 1
H21A H 0.2432 -0.0267 0.6721 0.084 Uiso 0.679(5) 1 calc R U P A 1
H21B H 0.4019 -0.0167 0.8384 0.084 Uiso 0.679(5) 1 calc R U P A 1
O22 O 0.0887(9) -0.00161(12) 0.8249(5) 0.0651(13) Uani 0.679(5) 1 d . U P A 1
C23 C 0.0267(14) -0.0384(2) 0.8858(8) 0.091(3) Uani 0.679(5) 1 d . U P A 1
H23A H -0.0883 -0.0335 0.9447 0.137 Uiso 0.679(5) 1 calc R U P A 1
H23B H 0.1554 -0.0502 0.9554 0.137 Uiso 0.679(5) 1 calc R U P A 1
H23C H -0.0294 -0.0566 0.7988 0.137 Uiso 0.679(5) 1 calc R U P A 1
C13B C 0.460(2) 0.1035(3) 0.5801(15) 0.025(3) Uani 0.321(5) 1 d D U P A 2
C14B C 0.5696(18) 0.0959(3) 0.7541(12) 0.030(2) Uani 0.321(5) 1 d D U P A 2
H14B H 0.6561 0.1158 0.8275 0.036 Uiso 0.321(5) 1 calc R U P A 2
C15B C 0.347(2) 0.0763(4) 0.7721(15) 0.033(3) Uani 0.321(5) 1 d D U P A 2
H15B H 0.2726 0.0805 0.8617 0.040 Uiso 0.321(5) 1 calc R U P A 2
C16B C 0.2397(19) 0.0837(3) 0.5932(14) 0.032(3) Uani 0.321(5) 1 d D U P A 2
H16B H 0.0885 0.0942 0.5498 0.038 Uiso 0.321(5) 1 calc R U P A 2
C17B C 0.5566(16) 0.0638(2) 0.5309(9) 0.029(2) Uani 0.321(5) 1 d D U P A 2
H17B H 0.6319 0.0601 0.4415 0.034 Uiso 0.321(5) 1 calc R U P A 2
C18B C 0.6586(15) 0.0559(3) 0.7061(9) 0.032(2) Uani 0.321(5) 1 d D U P A 2
H18B H 0.8102 0.0454 0.7477 0.038 Uiso 0.321(5) 1 calc R U P A 2
C19B C 0.4413(18) 0.0353(2) 0.7250(9) 0.028(2) Uani 0.321(5) 1 d D U P A 2
C20B C 0.3368(16) 0.0437(2) 0.5485(9) 0.028(2) Uani 0.321(5) 1 d D U P A 2
H20B H 0.2534 0.0238 0.4738 0.034 Uiso 0.321(5) 1 calc R U P A 2
C21B C 0.430(2) -0.0040(3) 0.8138(11) 0.043(2) Uani 0.321(5) 1 d . U P A 2
H21C H 0.5074 -0.0253 0.7692 0.051 Uiso 0.321(5) 1 calc R U P A 2
H21D H 0.5002 -0.0008 0.9262 0.051 Uiso 0.321(5) 1 calc R U P A 2
O22B O 0.220(2) -0.0126(3) 0.7971(10) 0.047(3) Uani 0.321(5) 1 d . U P A 2
C23B C 0.208(3) -0.0516(4) 0.8732(14) 0.081(5) Uani 0.321(5) 1 d . U P A 2
H23D H 0.0656 -0.0640 0.8295 0.122 Uiso 0.321(5) 1 calc R U P A 2
H23E H 0.2234 -0.0478 0.9864 0.122 Uiso 0.321(5) 1 calc R U P A 2
H23F H 0.3269 -0.0687 0.8541 0.122 Uiso 0.321(5) 1 calc R U P A 2

loop_
_atom_site_aniso_label
_atom_site_aniso_U_11
_atom_site_aniso_U_22
_atom_site_aniso_U_33
_atom_site_aniso_U_23
_atom_site_aniso_U_13
_atom_site_aniso_U_12
P1 0.0166(3) 0.0228(3) 0.0291(3) -0.0035(3) 0.0048(2) 0.0006(2)
O1 0.0183(9) 0.0440(11) 0.0396(11) -0.0091(9) 0.0068(7) 0.0020(8)
C1 0.0206(11) 0.0208(11) 0.0240(12) -0.0004(9) 0.0056(9) -0.0024(9)
C2 0.0207(13) 0.0525(18) 0.073(2) -0.0324(16) 0.0190(14) -0.0129(12)
C3 0.0334(15) 0.056(2) 0.080(2) -0.0407(18) 0.0237(16) -0.0233(14)
C4 0.0342(14) 0.0272(13) 0.0364(15) -0.0101(11) 0.0109(12) -0.0033(11)
C5 0.0222(12) 0.0310(14) 0.0401(16) -0.0073(11) 0.0021(11) 0.0039(10)
C6 0.0167(11) 0.0243(12) 0.0337(14) -0.0048(10) 0.0010(10) -0.0009(9)
C7 0.0211(11) 0.0178(11) 0.0304(13) -0.0029(9) 0.0075(10) 0.0015(9)
C8 0.0221(12) 0.0326(14) 0.0297(13) -0.0061(10) 0.0073(10) -0.0042(10)
C9 0.0231(12) 0.0353(14) 0.0340(14) -0.0079(11) 0.0030(11) -0.0031(11)
C10 0.0344(14) 0.0391(15) 0.0286(14) -0.0008(11) 0.0042(11) 0.0052(11)
C11 0.0348(15) 0.0492(17) 0.0353(15) 0.0097(13) 0.0132(12) 0.0033(13)
C12 0.0222(12) 0.0341(14) 0.0379(15) 0.0040(11) 0.0085(11) 0.0000(10)
C13 0.026(3) 0.020(3) 0.036(3) 0.004(2) 0.002(2) 0.0046(19)
C14 0.027(2) 0.027(3) 0.046(3) 0.006(2) 0.004(2) 0.001(2)
C15 0.035(3) 0.031(3) 0.048(3) 0.016(2) 0.009(2) 0.004(2)
C16 0.028(2) 0.015(2) 0.044(3) 0.004(2) 0.0090(19) -0.0004(16)
C17 0.026(2) 0.0202(19) 0.057(3) -0.0041(18) 0.010(2) -0.0012(16)
C18 0.030(2) 0.0189(19) 0.070(3) 0.004(2) 0.010(2) 0.0038(16)
C19 0.028(2) 0.023(2) 0.075(3) 0.0138(19) 0.009(2) 0.0030(18)
C20 0.026(2) 0.0189(19) 0.061(3) 0.0000(17) 0.0104(18) 0.0012(16)
C21 0.070(5) 0.041(3) 0.103(7) 0.034(3) 0.028(4) 0.006(3)
O22 0.084(3) 0.048(2) 0.065(3) 0.0185(18) 0.021(2) -0.020(2)
C23 0.120(6) 0.073(4) 0.067(4) 0.038(3) -0.012(4) -0.054(4)
C13B 0.027(5) 0.024(5) 0.024(5) -0.011(4) 0.004(4) 0.003(4)
C14B 0.038(5) 0.027(5) 0.022(4) -0.006(3) 0.003(3) -0.002(4)
C15B 0.045(6) 0.025(5) 0.031(6) -0.010(4) 0.012(4) -0.005(4)
C16B 0.039(5) 0.021(5) 0.032(5) -0.001(3) 0.002(3) -0.001(4)
C17B 0.037(5) 0.026(4) 0.023(4) 0.000(3) 0.008(3) 0.007(3)
C18B 0.040(4) 0.026(4) 0.028(4) 0.001(3) 0.005(3) 0.001(3)
C19B 0.039(5) 0.025(3) 0.017(4) -0.003(3) 0.002(3) 0.002(3)
C20B 0.039(5) 0.023(4) 0.023(4) -0.007(3) 0.006(3) -0.002(3)
C21B 0.052(5) 0.047(5) 0.025(4) 0.001(3) 0.001(4) -0.002(4)
O22B 0.068(6) 0.051(5) 0.020(4) 0.017(3) 0.001(4) -0.013(4)
C23B 0.102(10) 0.075(7) 0.049(7) 0.035(6) -0.024(7) -0.059(7)

loop_
_atom_type_symbol
_atom_type_description
_atom_type_scat_dispersion_real
_atom_type_scat_dispersion_imag
_atom_type_scat_source
C C 0.0033 0.0016 'International Tables Vol C Tables 4.2.6.8 and 6.1.1.4'
H H 0.0000 0.0000 'International Tables Vol C Tables 4.2.6.8 and 6.1.1.4'
O O 0.0106 0.0060 'International Tables Vol C Tables 4.2.6.8 and 6.1.1.4'
P P 0.1023 0.0942 'International Tables Vol C Tables 4.2.6.8 and 6.1.1.4'

loop_
_geom_angle_atom_site_label_1
_geom_angle_atom_site_label_2
_geom_angle_atom_site_label_3
_geom_angle
O1 P1 C13B 108.9(5)
O1 P1 C13 113.7(2)
O1 P1 C7 111.56(11)
C13B P1 C7 110.7(5)
C13 P1 C7 105.3(2)
O1 P1 C1 110.70(10)
C13B P1 C1 107.2(4)
C13 P1 C1 107.6(2)
C7 P1 C1 107.64(10)
C6 C1 C2 118.8(2)
C6 C1 P1 124.87(17)
C2 C1 P1 116.28(18)
C3 C2 C1 121.0(2)
C3 C2 H2 119.5
C1 C2 H2 119.5
C4 C3 C2 119.9(3)
C4 C3 H3 120.0
C2 C3 H3 120.0
C5 C4 C3 119.2(2)
C5 C4 H4 120.4
C3 C4 H4 120.4
C4 C5 C6 121.3(2)
C4 C5 H5 119.3
C6 C5 H5 119.3
C1 C6 C5 119.7(2)
C1 C6 H6 120.1
C5 C6 H6 120.1
C8 C7 C12 118.9(2)
C8 C7 P1 124.24(18)
C12 C7 P1 116.83(18)
C9 C8 C7 119.7(2)
C9 C8 H8 120.1
C7 C8 H8 120.1
C10 C9 C8 120.9(2)
C10 C9 H9 119.6
C8 C9 H9 119.6
C9 C10 C11 119.7(2)
C9 C10 H10 120.2
C11 C10 H10 120.2
C12 C11 C10 119.9(2)
C12 C11 H11 120.1
C10 C11 H11 120.1
C11 C12 C7 120.9(2)
C11 C12 H12 119.5
C7 C12 H12 119.5
C14 C13 C17 88.5(4)
C14 C13 C16 88.4(4)
C17 C13 C16 89.1(3)
C14 C13 P1 122.5(4)
C17 C13 P1 123.8(4)
C16 C13 P1 131.9(4)
C18 C14 C15 90.1(4)
C18 C14 C13 90.8(4)
C15 C14 C13 91.0(4)
C18 C14 H14A 124.8
C15 C14 H14A 124.8
C13 C14 H14A 124.8
C14 C15 C16 90.1(4)
C14 C15 C19 90.1(4)
C16 C15 C19 90.2(4)
C14 C15 H15A 125.2
C16 C15 H15A 125.2
C19 C15 H15A 125.2
C15 C16 C20 89.5(4)
C15 C16 C13 90.5(4)
C20 C16 C13 90.0(4)
C15 C16 H16A 125.3
C20 C16 H16A 125.3
C13 C16 H16A 125.3
C18 C17 C20 89.6(3)
C18 C17 C13 90.7(3)
C20 C17 C13 90.5(3)
C18 C17 H17A 125.1
C20 C17 H17A 125.1
C13 C17 H17A 125.1
C14 C18 C17 89.9(3)
C14 C18 C19 90.1(3)
C17 C18 C19 90.1(3)
C14 C18 H18A 125.2
C17 C18 H18A 125.2
C19 C18 H18A 125.2
C21 C19 C20 124.2(5)
C21 C19 C15 128.0(6)
C20 C19 C15 89.9(4)
C21 C19 C18 124.0(5)
C20 C19 C18 89.8(3)
C15 C19 C18 89.7(4)
C19 C20 C17 90.5(3)
C19 C20 C16 90.5(3)
C17 C20 C16 90.4(3)
C19 C20 H20A 124.9
C17 C20 H20A 124.9
C16 C20 H20A 124.9
O22 C21 C19 107.8(6)
O22 C21 H21A 110.1
C19 C21 H21A 110.1
O22 C21 H21B 110.1
C19 C21 H21B 110.1
H21A C21 H21B 108.5
C21 O22 C23 110.6(6)
O22 C23 H23A 109.5
O22 C23 H23B 109.5
H23A C23 H23B 109.5
O22 C23 H23C 109.5
H23A C23 H23C 109.5
H23B C23 H23C 109.5
C14B C13B C16B 93.8(7)
C14B C13B C17B 90.8(8)
C16B C13B C17B 92.8(7)
C14B C13B P1 119.9(9)
C16B C13B P1 133.4(10)
C17B C13B P1 115.9(7)
C13B C14B C18B 89.2(7)
C13B C14B C15B 87.5(8)
C18B C14B C15B 91.9(8)
C13B C14B H14B 125.6
C18B C14B H14B 125.6
C15B C14B H14B 125.6
C14B C15B C16B 91.6(8)
C14B C15B C19B 87.6(8)
C16B C15B C19B 89.0(7)
C14B C15B H15B 125.7
C16B C15B H15B 125.7
C19B C15B H15B 125.7
C13B C16B C20B 87.6(7)
C13B C16B C15B 87.0(8)
C20B C16B C15B 90.4(7)
C13B C16B H16B 126.4
C20B C16B H16B 126.4
C15B C16B H16B 126.4
C18B C17B C20B 90.6(6)
C18B C17B C13B 88.5(7)
C20B C17B C13B 87.1(6)
C18B C17B H17B 126.1
C20B C17B H17B 126.1
C13B C17B H17B 126.1
C17B C18B C14B 91.4(6)
C17B C18B C19B 90.0(6)
C14B C18B C19B 89.5(6)
C17B C18B H18B 125.0
C14B C18B H18B 125.0
C19B C18B H18B 125.0
C21B C19B C18B 124.7(8)
C21B C19B C20B 126.6(7)
C18B C19B C20B 90.1(6)
C21B C19B C15B 123.9(9)
C18B C19B C15B 90.9(7)
C20B C19B C15B 90.0(7)
C16B C20B C17B 92.5(7)
C16B C20B C19B 90.6(6)
C17B C20B C19B 89.3(6)
C16B C20B H20B 124.7
C17B C20B H20B 124.7
C19B C20B H20B 124.7
O22B C21B C19B 106.5(9)
O22B C21B H21C 110.4
C19B C21B H21C 110.4
O22B C21B H21D 110.4
C19B C21B H21D 110.4
H21C C21B H21D 108.6
C21B O22B C23B 107.0(11)
O22B C23B H23D 109.5
O22B C23B H23E 109.5
H23D C23B H23E 109.5
O22B C23B H23F 109.5
H23D C23B H23F 109.5
H23E C23B H23F 109.5

loop_
_geom_bond_atom_site_label_1
_geom_bond_atom_site_label_2
_geom_bond_distance
P1 O1 1.4896(17)
P1 C13B 1.757(7)
P1 C13 1.805(4)
P1 C7 1.807(2)
P1 C1 1.810(2)
C1 C6 1.384(3)
C1 C2 1.387(3)
C2 C3 1.383(4)
C2 H2 0.9500
C3 C4 1.381(4)
C3 H3 0.9500
C4 C5 1.374(3)
C4 H4 0.9500
C5 C6 1.386(3)
C5 H5 0.9500
C6 H6 0.9500
C7 C8 1.391(3)
C7 C12 1.395(3)
C8 C9 1.390(3)
C8 H8 0.9500
C9 C10 1.380(4)
C9 H9 0.9500
C10 C11 1.385(4)
C10 H10 0.9500
C11 C12 1.381(4)
C11 H11 0.9500
C12 H12 0.9500
C13 C14 1.575(6)
C13 C17 1.576(6)
C13 C16 1.587(6)
C14 C18 1.555(6)
C14 C15 1.556(6)
C14 H14A 1.0000
C15 C16 1.558(6)
C15 C19 1.562(6)
C15 H15A 1.0000
C16 C20 1.564(5)
C16 H16A 1.0000
C17 C18 1.556(5)
C17 C20 1.561(5)
C17 H17A 1.0000
C18 C19 1.563(5)
C18 H18A 1.0000
C19 C21 1.501(8)
C19 C20 1.549(5)
C20 H20A 1.0000
C21 O22 1.419(9)
C21 H21A 0.9900
C21 H21B 0.9900
O22 C23 1.433(6)
C23 H23A 0.9800
C23 H23B 0.9800
C23 H23C 0.9800
C13B C14B 1.547(13)
C13B C16B 1.549(13)
C13B C17B 1.566(12)
C14B C18B 1.549(11)
C14B C15B 1.572(13)
C14B H14B 1.0000
C15B C16B 1.581(13)
C15B C19B 1.590(12)
C15B H15B 1.0000
C16B C20B 1.561(11)
C16B H16B 1.0000
C17B C18B 1.548(10)
C17B C20B 1.561(11)
C17B H17B 1.0000
C18B C19B 1.559(11)
C18B H18B 1.0000
C19B C21B 1.544(12)
C19B C20B 1.565(10)
C20B H20B 1.0000
C21B O22B 1.313(15)
C21B H21C 0.9900
C21B H21D 0.9900
O22B C23B 1.483(14)
C23B H23D 0.9800
C23B H23E 0.9800
C23B H23F 0.9800

loop_
_geom_hbond_atom_site_label_D
_geom_hbond_atom_site_label_H
_geom_hbond_atom_site_label_A
_geom_hbond_distance_DH
_geom_hbond_distance_HA
_geom_hbond_distance_DA
_geom_hbond_angle_DHA
_geom_hbond_site_symmetry_A
C6 H6 O1 0.95 2.57 3.499(3) 167 1_455
C8 H8 O1 0.95 2.53 3.379(3) 149 1_455
C16 H16A O1 1.00 2.43 3.326(5) 149 1_455
C23 H23A O22 0.98 2.33 3.081(11) 132 3_557

loop_
_geom_torsion_atom_site_label_1
_geom_torsion_atom_site_label_2
_geom_torsion_atom_site_label_3
_geom_torsion_atom_site_label_4
_geom_torsion
O1 P1 C1 C6 173.4(2)
C13B P1 C1 C6 -67.9(6)
C13 P1 C1 C6 -61.8(3)
C7 P1 C1 C6 51.2(2)
O1 P1 C1 C2 -6.2(3)
C13B P1 C1 C2 112.5(6)
C13 P1 C1 C2 118.7(3)
C7 P1 C1 C2 -128.3(2)
C6 C1 C2 C3 -1.3(5)
P1 C1 C2 C3 178.3(3)
C1 C2 C3 C4 -0.2(5)
C2 C3 C4 C5 1.2(5)
C3 C4 C5 C6 -0.6(4)
C2 C1 C6 C5 1.9(4)
P1 C1 C6 C5 -177.7(2)
C4 C5 C6 C1 -1.0(4)
O1 P1 C7 C8 162.12(19)
C13B P1 C7 C8 40.6(5)
C13 P1 C7 C8 38.3(3)
C1 P1 C7 C8 -76.3(2)
O1 P1 C7 C12 -16.9(2)
C13B P1 C7 C12 -138.3(5)
C13 P1 C7 C12 -140.7(3)
C1 P1 C7 C12 104.78(19)
C12 C7 C8 C9 0.5(3)
P1 C7 C8 C9 -178.43(19)
C7 C8 C9 C10 -0.5(4)
C8 C9 C10 C11 -0.3(4)
C9 C10 C11 C12 1.0(4)
C10 C11 C12 C7 -1.0(4)
C8 C7 C12 C11 0.2(4)
P1 C7 C12 C11 179.2(2)
O1 P1 C13 C14 42.1(6)
C7 P1 C13 C14 164.5(4)
C1 P1 C13 C14 -80.9(5)
O1 P1 C13 C17 -70.9(5)
C7 P1 C13 C17 51.5(5)
C1 P1 C13 C17 166.1(4)
O1 P1 C13 C16 163.9(5)
C7 P1 C13 C16 -73.7(6)
C1 P1 C13 C16 40.9(7)
C17 C13 C14 C18 0.7(4)
C16 C13 C14 C18 89.8(4)
P1 C13 C14 C18 -129.5(5)
C17 C13 C14 C15 -89.5(4)
C16 C13 C14 C15 -0.4(4)
P1 C13 C14 C15 140.4(5)
C18 C14 C15 C16 -90.4(4)
C13 C14 C15 C16 0.4(4)
C18 C14 C15 C19 -0.2(4)
C13 C14 C15 C19 90.6(4)
C14 C15 C16 C20 89.6(4)
C19 C15 C16 C20 -0.5(4)
C14 C15 C16 C13 -0.4(4)
C19 C15 C16 C13 -90.5(4)
C14 C13 C16 C15 0.4(4)
C17 C13 C16 C15 88.9(4)
P1 C13 C16 C15 -133.8(6)
C14 C13 C16 C20 -89.1(4)
C17 C13 C16 C20 -0.5(4)
P1 C13 C16 C20 136.7(6)
C14 C13 C17 C18 -0.7(4)
C16 C13 C17 C18 -89.1(4)
P1 C13 C17 C18 128.4(5)
C14 C13 C17 C20 88.9(4)
C16 C13 C17 C20 0.6(4)
P1 C13 C17 C20 -142.0(5)
C15 C14 C18 C17 90.4(4)
C13 C14 C18 C17 -0.7(4)
C15 C14 C18 C19 0.2(4)
C13 C14 C18 C19 -90.8(4)
C20 C17 C18 C14 -89.8(3)
C13 C17 C18 C14 0.7(4)
C20 C17 C18 C19 0.3(3)
C13 C17 C18 C19 90.8(4)
C14 C15 C19 C21 135.0(6)
C16 C15 C19 C21 -134.9(6)
C14 C15 C19 C20 -89.6(4)
C16 C15 C19 C20 0.5(4)
C14 C15 C19 C18 0.2(4)
C16 C15 C19 C18 90.3(4)
C14 C18 C19 C21 -137.9(7)
C17 C18 C19 C21 132.2(7)
C14 C18 C19 C20 89.6(3)
C17 C18 C19 C20 -0.3(3)
C14 C18 C19 C15 -0.2(4)
C17 C18 C19 C15 -90.2(4)
C21 C19 C20 C17 -132.0(6)
C15 C19 C20 C17 89.9(4)
C18 C19 C20 C17 0.3(3)
C21 C19 C20 C16 137.5(6)
C15 C19 C20 C16 -0.5(4)
C18 C19 C20 C16 -90.2(3)
C18 C17 C20 C19 -0.3(3)
C13 C17 C20 C19 -91.0(3)
C18 C17 C20 C16 90.2(3)
C13 C17 C20 C16 -0.6(4)
C15 C16 C20 C19 0.5(4)
C13 C16 C20 C19 91.0(4)
C15 C16 C20 C17 -90.0(4)
C13 C16 C20 C17 0.6(4)
C20 C19 C21 O22 -73.0(9)
C15 C19 C21 O22 48.9(10)
C18 C19 C21 O22 170.1(5)
C19 C21 O22 C23 179.5(6)
O1 P1 C13B C14B 62.2(10)
C7 P1 C13B C14B -174.8(8)
C1 P1 C13B C14B -57.6(10)
O1 P1 C13B C16B -167.3(11)
C7 P1 C13B C16B -44.3(13)
C1 P1 C13B C16B 72.8(12)
O1 P1 C13B C17B -45.1(10)
C7 P1 C13B C17B 77.9(10)
C1 P1 C13B C17B -164.9(8)
C16B C13B C14B C18B 91.1(8)
C17B C13B C14B C18B -1.8(7)
P1 C13B C14B C18B -122.6(9)
C16B C13B C14B C15B -0.9(8)
C17B C13B C14B C15B -93.8(8)
P1 C13B C14B C15B 145.4(10)
C13B C14B C15B C16B 0.9(8)
C18B C14B C15B C16B -88.2(8)
C13B C14B C15B C19B 89.8(8)
C18B C14B C15B C19B 0.7(7)
C14B C13B C16B C20B -89.6(8)
C17B C13B C16B C20B 1.4(7)
P1 C13B C16B C20B 131.8(11)
C14B C13B C16B C15B 0.9(8)
C17B C13B C16B C15B 91.9(8)
P1 C13B C16B C15B -137.7(12)
C14B C15B C16B C13B -0.9(8)
C19B C15B C16B C13B -88.5(8)
C14B C15B C16B C20B 86.7(8)
C19B C15B C16B C20B -0.9(8)
C14B C13B C17B C18B 1.8(7)
C16B C13B C17B C18B -92.1(8)
P1 C13B C17B C18B 125.9(9)
C14B C13B C17B C20B 92.5(7)
C16B C13B C17B C20B -1.4(7)
P1 C13B C17B C20B -143.4(9)
C20B C17B C18B C14B -88.8(7)
C13B C17B C18B C14B -1.8(7)
C20B C17B C18B C19B 0.7(6)
C13B C17B C18B C19B 87.8(7)
C13B C14B C18B C17B 1.8(8)
C15B C14B C18B C17B 89.2(8)
C13B C14B C18B C19B -88.2(7)
C15B C14B C18B C19B -0.7(8)
C17B C18B C19B C21B 135.8(8)
C14B C18B C19B C21B -132.8(8)
C17B C18B C19B C20B -0.7(6)
C14B C18B C19B C20B 90.7(6)
C17B C18B C19B C15B -90.7(7)
C14B C18B C19B C15B 0.7(7)
C14B C15B C19B C21B 133.4(9)
C16B C15B C19B C21B -135.0(10)
C14B C15B C19B C18B -0.7(7)
C16B C15B C19B C18B 91.0(8)
C14B C15B C19B C20B -90.8(8)
C16B C15B C19B C20B 0.9(8)
C13B C16B C20B C17B -1.4(7)
C15B C16B C20B C17B -88.4(8)
C13B C16B C20B C19B 87.9(8)
C15B C16B C20B C19B 0.9(8)
C18B C17B C20B C16B 89.9(7)
C13B C17B C20B C16B 1.4(7)
C18B C17B C20B C19B -0.7(6)
C13B C17B C20B C19B -89.2(7)
C21B C19B C20B C16B 133.0(10)
C18B C19B C20B C16B -91.8(7)
C15B C19B C20B C16B -0.9(8)
C21B C19B C20B C17B -134.5(10)
C18B C19B C20B C17B 0.7(6)
C15B C19B C20B C17B 91.6(7)
C18B C19B C21B O22B -176.9(8)
C20B C19B C21B O22B -55.9(12)
C15B C19B C21B O22B 63.9(12)
C19B C21B O22B C23B 176.4(9)
